data_9015472
loop_
_publ_author_name
'Kampf, A. R.'
'Mills, S. J.'
'Housley, R. M.'
'Rumsey, M. S.'
'Spratt, J.'

_publ_section_title
;
 Lead-tellurium oxysalts from Otto Mountain near Baker, California:
 VII. Chromschieffelinite, Pb10Te6O20(OH)14(CrO4)(H2O)5,
 the chromate analog of schieffelinite
;
_journal_name_full 'American Mineralogist'
_journal_page_first 212
_journal_page_last 219
_journal_paper_doi 10.2138/am.2011.3909
_journal_volume 97
_journal_year 2012
_chemical_compound_source 'Otto Mountain near Baker, California, USA'
_chemical_formula_sum 'H12 O21.5 Pb5 S0.5 Te3'
_chemical_name_mineral Schieffelinite
_space_group_IT_number 20
_symmetry_space_group_name_Hall 'C 2c 2'
_symmetry_space_group_name_H-M 'C 2 2 21'
_cell_angle_alpha 90
_cell_angle_beta 90
_cell_angle_gamma 90
_cell_formula_units_Z 4
_cell_length_a 9.6581
_cell_length_b 19.5833
_cell_length_c 10.5027
_cell_volume 1986.454
_database_code_amcsd 0018765
_exptl_crystal_density_diffrn 5.988
_cod_original_formula_sum 'Pb5 Te3 S.5 O21.5 H12'
_cod_database_code 9015472

loop_
_space_group_symop_operation_xyz
x,y,z
1/2+x,1/2+y,z
-x,y,1/2-z
1/2-x,1/2+y,1/2-z
x,-y,-z
1/2+x,1/2-y,-z
-x,-y,1/2+z
1/2-x,1/2-y,1/2+z

loop_
_atom_site_aniso_label
_atom_site_aniso_U_11
_atom_site_aniso_U_22
_atom_site_aniso_U_33
_atom_site_aniso_U_12
_atom_site_aniso_U_13
_atom_site_aniso_U_23
Pb1 0.02760 0.02390 0.04400 0.00000 0.00570 0.00000
Pb2 0.02670 0.02460 0.03660 -0.00030 0.00540 -0.00030
Pb3 0.06030 0.02400 0.02350 -0.00460 -0.00840 0.00300
Te1 0.02580 0.01740 0.01640 0.00000 0.00060 0.00000
Te2 0.01640 0.01930 0.01790 -0.00080 -0.00180 0.00050
O1 0.02700 0.02200 0.02300 -0.00500 -0.00100 0.01200
O-H2 0.03900 0.02700 0.02200 -0.00400 -0.00600 -0.00100
O-H3 0.04300 0.03400 0.04100 -0.02000 -0.00300 -0.01000
O4 0.01300 0.02500 0.03000 -0.00300 0.00000 0.00200
O5 0.01500 0.02900 0.01900 -0.00500 0.00400 0.00300
O6 0.02900 0.02600 0.01500 0.00400 -0.00500 0.00100
O7 0.02600 0.02900 0.01800 0.00000 -0.00200 -0.00300
O-H7 0.02600 0.02900 0.01800 0.00000 -0.00200 -0.00300
O8 0.02000 0.02100 0.04600 0.00000 -0.02200 0.00000
O-H9 0.02100 0.02200 0.03700 0.00400 -0.00200 0.00400

loop_
_atom_site_label
_atom_site_fract_x
_atom_site_fract_y
_atom_site_fract_z
_atom_site_occupancy
_atom_site_U_iso_or_equiv
_atom_site_type_symbol
_atom_site_attached_hydrogens
Pb1 0.50000 0.73650 0.25000 1.00000 0.03180 Pb 0
Pb2 0.85073 0.65799 0.37439 1.00000 0.02931 Pb 0
Pb3 0.78502 0.84797 0.49090 1.00000 0.03594 Pb 0
Te1 0.50000 0.55838 0.25000 1.00000 0.01980 Te 0
Te2 0.84780 0.79060 0.15087 1.00000 0.01790 Te 0
S 0.06400 0.50360 0.46520 0.25000 0.04400 S 0
O1 0.63170 0.62710 0.20890 1.00000 0.02400 O 0
O-H2 0.57130 0.55400 0.42400 1.00000 0.02900 O 1
O-H3 0.37240 0.48660 0.29760 1.00000 0.03900 O 1
O4 0.91630 0.70050 0.13040 1.00000 0.02300 O 0
O5 0.81530 0.73470 0.56100 1.00000 0.02100 O 0
O6 0.76530 0.76370 0.30710 1.00000 0.02300 O 0
O7 0.55800 0.68130 0.49760 0.50000 0.02400 O 0
O-H7 0.55800 0.68130 0.49760 0.50000 0.02400 O 1
O8 0.00000 0.82790 0.25000 1.00000 0.02900 O 0
O-H9 0.76760 0.88150 0.16320 1.00000 0.02600 O 1
O10 0.21400 0.50000 0.50000 0.50000 0.06700 O 0
O11 0.48800 0.93720 0.04500 0.50000 0.19000 O 0
O12 0.04600 0.52600 0.32900 0.25000 0.10000 O 0
Wat1 -0.11400 0.50000 0.50000 0.50000 0.14000 O 2
Wat2 0.48200 0.88030 0.17900 0.50000 0.05500 O 2
Wat3 0.09700 0.53400 0.36000 0.50000 0.11200 O 2

loop_
_cod_changelog_entry_id
_cod_changelog_entry_author
_cod_changelog_entry_date
_cod_changelog_entry_text
1
;cod-tools version 3.8.0
Id: cif_guess_AMCSD_atom_types 9574 2023-05-10 09:00:05Z saulius
;
2023-05-10T18:56:06+03:00
;Derived atom types and hydrogen counts
from atom names that follow the AMCSD naming convention
(Wat == water, O-H == hydroxyl).
;

loop_
_cod_related_entry_id
_cod_related_entry_database
_cod_related_entry_code
1 AMCSD 0018765
